data_7037963
loop_
_publ_author_name
'Sietzen, M.'
'Federmann, P.'
'Sonnenschein, C.'
'Wadepohl, H.'
'Ballmann, J.'

_publ_section_title
;
 Cyclometalated titanium and zirconium complexes stabilised by a new
 silylmethylene-linked tetradentate triamidophosphine.
;
_journal_issue 7
_journal_name_full 'Dalton transactions (Cambridge, England : 2003)'
_journal_page_first 3013
_journal_page_last 3023
_journal_paper_doi 10.1039/c5dt04561d
_journal_volume 45
_journal_year 2016
_chemical_formula_moiety 'C30 H48 N4 P Si4 Ta'
_chemical_formula_sum 'C30 H48 N4 P Si4 Ta'
_chemical_formula_weight 789.00
_chemical_properties_physical moisture-sensitive
_space_group_crystal_system orthorhombic
_space_group_IT_number 61
_space_group_name_Hall '-P 2ac 2ab'
_space_group_name_H-M_alt 'P b c a'
_symmetry_cell_setting orthorhombic
_symmetry_Int_Tables_number 61
_symmetry_space_group_name_Hall '-P 2ac 2ab'
_symmetry_space_group_name_H-M 'P b c a'
_atom_sites_solution_hydrogens geom
_atom_sites_solution_primary iterative
_atom_sites_solution_secondary difmap
_audit_block_code ba_jb4
_audit_creation_date 2015-12-14
_audit_creation_method
;
Olex2 1.2
(compiled 2015.09.30 svn.r3233 for OlexSys, GUI svn.r5103)
;
_audit_update_record
;
2015-12-14 deposited with the CCDC.
2015-12-28 downloaded from the CCDC.
;
_cell_angle_alpha 90
_cell_angle_beta 90
_cell_angle_gamma 90
_cell_formula_units_Z 8
_cell_length_a 18.2029(17)
_cell_length_b 19.8978(19)
_cell_length_c 20.392(2)
_cell_measurement_reflns_used 7450
_cell_measurement_temperature 100(2)
_cell_measurement_theta_max 32.05
_cell_measurement_theta_min 2.28
_cell_volume 7385.9(12)
_computing_cell_refinement
;
SAINT (see _computing_data_reduction). Includes estimated systematic errors
 of the unit cell constants from Monte Carlo simulations.
;
_computing_data_collection 'SMART-5.631 (Bruker AXS, 2003)'
_computing_data_reduction 'SAINT V8.18C (Bruker AXS, 1997-2013),SADABS-2014_5 (Sheldrick and Bruker AXS, 1997-2014)'
_computing_molecular_graphics 'Olex2 (Dolomanov et al., 2009)'
_computing_publication_material 'encif (Wadepohl, 2009-15); encifer 1.5 (CCDC, 2014)'
_computing_structure_refinement 'ShelXL (Sheldrick, 2015)'
_computing_structure_solution 'SUPERFLIP (Palatinus, 2007-2009)'
_diffrn_ambient_environment 'perfluoro polyether oil / N~2~'
_diffrn_ambient_temperature 100(1)
_diffrn_detector 'CCD plate'
_diffrn_detector_area_resol_mean 8.19
_diffrn_detector_type CCD-PXL-KAF2
_diffrn_measured_fraction_theta_full 1.000
_diffrn_measured_fraction_theta_max 0.969
_diffrn_measurement_device 'three-circle diffractometer'
_diffrn_measurement_device_type 'Bruker AXS Smart 1000'
_diffrn_measurement_method '\f- and \w-scans'
_diffrn_measurement_specimen_support 'polyimid foil'
_diffrn_radiation_monochromator graphite
_diffrn_radiation_probe x-ray
_diffrn_radiation_type MoK\a
_diffrn_radiation_wavelength 0.71073
_diffrn_reflns_av_R_equivalents 0.0477
_diffrn_reflns_av_unetI/netI 0.0225
_diffrn_reflns_laue_measured_fraction_full 1.000
_diffrn_reflns_laue_measured_fraction_max 0.969
_diffrn_reflns_limit_h_max 27
_diffrn_reflns_limit_h_min -26
_diffrn_reflns_limit_k_max 30
_diffrn_reflns_limit_k_min -29
_diffrn_reflns_limit_l_max 29
_diffrn_reflns_limit_l_min -30
_diffrn_reflns_number 180196
_diffrn_reflns_point_group_measured_fraction_full 1.000
_diffrn_reflns_point_group_measured_fraction_max 0.969
_diffrn_reflns_theta_full 25.242
_diffrn_reflns_theta_max 32.505
_diffrn_reflns_theta_min 1.816
_diffrn_source 'sealed X-Ray tube (Mo)'
_diffrn_source_type 'fine focus tube'
_diffrn_standards_number 0
_exptl_absorpt_coefficient_mu 3.174
_exptl_absorpt_correction_T_max 0.5655
_exptl_absorpt_correction_T_min 0.4365
_exptl_absorpt_correction_type multi-scan
_exptl_absorpt_process_details
;
multi-scan from symmetry-related measurements (Blessing 1995)
SADABS (see _computing_data_reduction)
;
_exptl_crystal_colour colourless
_exptl_crystal_density_diffrn 1.419
_exptl_crystal_description blocl
_exptl_crystal_F_000 3200
_exptl_crystal_size_max 0.230
_exptl_crystal_size_mid 0.210
_exptl_crystal_size_min 0.080
_refine_diff_density_max 1.959
_refine_diff_density_min -1.052
_refine_diff_density_rms 0.127
_refine_ls_extinction_method none
_refine_ls_goodness_of_fit_ref 1.074
_refine_ls_hydrogen_treatment constr
_refine_ls_matrix_type full
_refine_ls_number_parameters 370
_refine_ls_number_reflns 12952
_refine_ls_number_restraints 0
_refine_ls_restrained_S_all 1.074
_refine_ls_R_factor_all 0.0382
_refine_ls_R_factor_gt 0.0234
_refine_ls_shift/su_max 0.001
_refine_ls_shift/su_mean 0.000
_refine_ls_structure_factor_coef Fsqd
_refine_ls_weighting_details 'w=1/[\s^2^(Fo^2^)+(0.0144P)^2^+11.5678P] where P=(Fo^2^+2Fc^2^)/3'
_refine_ls_weighting_scheme calc
_refine_ls_wR_factor_gt 0.0448
_refine_ls_wR_factor_ref 0.0509
_reflns_Friedel_coverage 0.000
_reflns_number_gt 10407
_reflns_number_total 12952
_reflns_threshold_expression 'I > 2\s(I)'
_cod_data_source_file c5dt04561d2.cif
_cod_data_source_block ba_jb4
_cod_depositor_comments 'Adding full bibliography for 7037956--7037963.cif.'
_cod_original_cell_volume 7386.0(12)
_cod_database_code 7037963
_audit_block_refno 1546
_audit_block_usercomment jb053_Ta
_shelx_space_group_comment
;
The symmetry employed for this shelxl refinement is uniquely defined
by the following loop, which should always be used as a source of
symmetry information in preference to the above space-group names.
They are only intended as comments.
;
_shelx_estimated_absorpt_t_max 0.785
_shelx_estimated_absorpt_t_min 0.529
_shelxl_version_number 2014/7
_olex2_refinement_description
;
1. Fixed Uiso
 At 1.2 times of:
  All C(H) groups, All C(H,H) groups
 At 1.5 times of:
  All C(H,H,H) groups
2.a Secondary CH2 refined with riding coordinates:
 C1(H1A,H1B), C2(H2A,H2B), C3(H3A,H3B)
2.b Aromatic/amide H refined with riding coordinates:
 C7(H7), C8(H8), C9(H9), C10(H10), C11(H11), C15(H15), C16(H16), C17(H17),
 C18(H18), C19(H19), C23(H23), C24(H24), C25(H25), C26(H26), C27(H27)
2.c Idealised Me refined as rotating group:
 C4(H4A,H4B,H4C), C5(H5A,H5B,H5C), C12(H12A,H12B,H12C), C13(H13A,H13B,H13C),
 C20(H20A,H20B,H20C), C21(H21A,H21B,H21C), C28(H28A,H28B,H28C), C29(H29A,H29B,
 H29C), C30(H30A,H30B,H30C)
;
_olex2_submission_special_instructions 'No special instructions were received'

loop_
_symmetry_equiv_pos_as_xyz
'x, y, z'
'-x+1/2, -y, z+1/2'
'x+1/2, -y+1/2, -z'
'-x, y+1/2, -z+1/2'
'-x, -y, -z'
'x-1/2, y, -z-1/2'
'-x-1/2, y-1/2, z'
'x, -y-1/2, z-1/2'

loop_
_atom_site_label
_atom_site_type_symbol
_atom_site_fract_x
_atom_site_fract_y
_atom_site_fract_z
_atom_site_U_iso_or_equiv
_atom_site_adp_type
_atom_site_occupancy
_atom_site_site_symmetry_order
_atom_site_calc_flag
_atom_site_refinement_flags_posn
Ta Ta 0.11905(2) 0.18977(2) 0.19728(2) 0.00842(2) Uani 1 1 d .
P P 0.12219(3) 0.32458(2) 0.17829(2) 0.01090(8) Uani 1 1 d .
Si1 Si 0.24946(3) 0.27068(3) 0.10429(3) 0.01207(9) Uani 1 1 d .
Si2 Si 0.12936(3) 0.30565(3) 0.32270(3) 0.01140(9) Uani 1 1 d .
Si3 Si -0.02182(3) 0.27811(3) 0.13216(3) 0.01402(10) Uani 1 1 d .
Si4 Si 0.11851(3) 0.01449(3) 0.22338(3) 0.01251(9) Uani 1 1 d .
N1 N 0.21606(8) 0.20050(8) 0.14755(8) 0.0114(3) Uani 1 1 d .
N2 N 0.11355(9) 0.22404(8) 0.29222(7) 0.0116(3) Uani 1 1 d .
N3 N 0.02559(9) 0.20190(8) 0.14289(8) 0.0117(3) Uani 1 1 d .
N4 N 0.11860(9) 0.10020(8) 0.20964(8) 0.0122(3) Uani 1 1 d .
C1 C 0.21168(11) 0.34744(10) 0.14662(10) 0.0154(4) Uani 1 1 d .
H1A H 0.2446 0.3614 0.1828 0.018 Uiso 1 1 calc R
H1B H 0.2073 0.3852 0.1152 0.018 Uiso 1 1 calc R
C2 C 0.10516(11) 0.36717(9) 0.25574(10) 0.0144(3) Uani 1 1 d .
H2A H 0.0529 0.3805 0.2591 0.017 Uiso 1 1 calc R
H2B H 0.1360 0.4080 0.2592 0.017 Uiso 1 1 calc R
C3 C 0.05025(10) 0.34550(10) 0.12021(10) 0.0148(3) Uani 1 1 d .
H3A H 0.0693 0.3449 0.0748 0.018 Uiso 1 1 calc R
H3B H 0.0297 0.3906 0.1295 0.018 Uiso 1 1 calc R
C4 C 0.35181(11) 0.27511(11) 0.10594(10) 0.0184(4) Uani 1 1 d .
H4A H 0.3682 0.3146 0.0813 0.028 Uiso 1 1 calc GR
H4B H 0.3723 0.2344 0.0860 0.028 Uiso 1 1 calc GR
H4C H 0.3687 0.2786 0.1515 0.028 Uiso 1 1 calc GR
C5 C 0.21855(13) 0.26733(12) 0.01762(10) 0.0239(4) Uani 1 1 d .
H5A H 0.1647 0.2680 0.0161 0.036 Uiso 1 1 calc GR
H5B H 0.2367 0.2260 -0.0028 0.036 Uiso 1 1 calc GR
H5C H 0.2379 0.3063 -0.0061 0.036 Uiso 1 1 calc GR
C6 C 0.25893(10) 0.14171(9) 0.13339(10) 0.0142(3) Uani 1 1 d .
C7 C 0.24116(13) 0.09928(11) 0.08149(11) 0.0232(4) Uani 1 1 d .
H7 H 0.1989 0.1082 0.0556 0.028 Uiso 1 1 calc R
C8 C 0.28518(15) 0.04362(12) 0.06722(13) 0.0315(5) Uani 1 1 d .
H8 H 0.2724 0.0149 0.0318 0.038 Uiso 1 1 calc R
C9 C 0.34709(14) 0.02992(12) 0.10412(13) 0.0310(6) Uani 1 1 d .
H9 H 0.3773 -0.0076 0.0940 0.037 Uiso 1 1 calc R
C10 C 0.36433(13) 0.07160(12) 0.15588(13) 0.0287(5) Uani 1 1 d .
H10 H 0.4067 0.0625 0.1816 0.034 Uiso 1 1 calc R
C11 C 0.32071(12) 0.12662(11) 0.17084(11) 0.0209(4) Uani 1 1 d .
H11 H 0.3331 0.1544 0.2071 0.025 Uiso 1 1 calc R
C12 C 0.07183(12) 0.32510(11) 0.39601(10) 0.0203(4) Uani 1 1 d .
H12A H 0.0200 0.3169 0.3857 0.030 Uiso 1 1 calc GR
H12B H 0.0785 0.3723 0.4082 0.030 Uiso 1 1 calc GR
H12C H 0.0868 0.2963 0.4326 0.030 Uiso 1 1 calc GR
C13 C 0.22831(11) 0.31494(11) 0.34429(11) 0.0203(4) Uani 1 1 d .
H13A H 0.2422 0.2798 0.3756 0.030 Uiso 1 1 calc GR
H13B H 0.2365 0.3592 0.3641 0.030 Uiso 1 1 calc GR
H13C H 0.2582 0.3107 0.3046 0.030 Uiso 1 1 calc GR
C14 C 0.10919(11) 0.17507(9) 0.34415(9) 0.0146(4) Uani 1 1 d .
C15 C 0.17094(13) 0.13836(11) 0.36350(10) 0.0205(4) Uani 1 1 d .
H15 H 0.2166 0.1456 0.3420 0.025 Uiso 1 1 calc R
C16 C 0.16640(16) 0.09135(12) 0.41378(11) 0.0296(5) Uani 1 1 d .
H16 H 0.2088 0.0665 0.4261 0.036 Uiso 1 1 calc R
C17 C 0.10071(18) 0.08052(12) 0.44594(11) 0.0339(6) Uani 1 1 d .
H17 H 0.0978 0.0484 0.4803 0.041 Uiso 1 1 calc R
C18 C 0.03890(16) 0.11682(12) 0.42764(11) 0.0303(5) Uani 1 1 d .
H18 H -0.0063 0.1097 0.4498 0.036 Uiso 1 1 calc R
C19 C 0.04274(13) 0.16362(11) 0.37691(11) 0.0217(4) Uani 1 1 d .
H19 H 0.0000 0.1879 0.3645 0.026 Uiso 1 1 calc R
C20 C -0.08271(13) 0.27638(12) 0.05904(12) 0.0262(5) Uani 1 1 d .
H20A H -0.0536 0.2657 0.0200 0.039 Uiso 1 1 calc GR
H20B H -0.1059 0.3205 0.0535 0.039 Uiso 1 1 calc GR
H20C H -0.1207 0.2421 0.0651 0.039 Uiso 1 1 calc GR
C21 C -0.07744(11) 0.29464(11) 0.20750(11) 0.0206(4) Uani 1 1 d .
H21A H -0.1152 0.2598 0.2120 0.031 Uiso 1 1 calc GR
H21B H -0.1010 0.3388 0.2039 0.031 Uiso 1 1 calc GR
H21C H -0.0453 0.2940 0.2460 0.031 Uiso 1 1 calc GR
C22 C -0.01806(10) 0.14471(10) 0.12484(9) 0.0138(3) Uani 1 1 d .
C23 C -0.06492(11) 0.11441(11) 0.17000(11) 0.0205(4) Uani 1 1 d .
H23 H -0.0664 0.1306 0.2138 0.025 Uiso 1 1 calc R
C24 C -0.10961(13) 0.06067(13) 0.15184(15) 0.0319(6) Uani 1 1 d .
H24 H -0.1413 0.0405 0.1832 0.038 Uiso 1 1 calc R
C25 C -0.10792(14) 0.03672(13) 0.08817(16) 0.0358(6) Uani 1 1 d .
H25 H -0.1387 0.0004 0.0755 0.043 Uiso 1 1 calc R
C26 C -0.06118(15) 0.06585(13) 0.04319(13) 0.0345(6) Uani 1 1 d .
H26 H -0.0595 0.0491 -0.0004 0.041 Uiso 1 1 calc R
C27 C -0.01630(13) 0.11956(12) 0.06106(11) 0.0245(5) Uani 1 1 d .
H27 H 0.0157 0.1391 0.0296 0.029 Uiso 1 1 calc R
C28 C 0.09672(14) -0.03150(11) 0.14582(11) 0.0251(5) Uani 1 1 d .
H28A H 0.0917 -0.0796 0.1552 0.038 Uiso 1 1 calc GR
H28B H 0.1365 -0.0246 0.1141 0.038 Uiso 1 1 calc GR
H28C H 0.0506 -0.0144 0.1275 0.038 Uiso 1 1 calc GR
C29 C 0.21008(11) -0.01284(11) 0.25499(11) 0.0203(4) Uani 1 1 d .
H29A H 0.2213 0.0115 0.2956 0.031 Uiso 1 1 calc GR
H29B H 0.2479 -0.0031 0.2221 0.031 Uiso 1 1 calc GR
H29C H 0.2091 -0.0612 0.2638 0.031 Uiso 1 1 calc GR
C30 C 0.04705(12) -0.00657(11) 0.28576(11) 0.0215(4) Uani 1 1 d .
H30A H 0.0529 -0.0534 0.2996 0.032 Uiso 1 1 calc GR
H30B H -0.0019 -0.0004 0.2666 0.032 Uiso 1 1 calc GR
H30C H 0.0526 0.0230 0.3238 0.032 Uiso 1 1 calc GR

loop_
_atom_site_aniso_label
_atom_site_aniso_U_11
_atom_site_aniso_U_22
_atom_site_aniso_U_33
_atom_site_aniso_U_23
_atom_site_aniso_U_13
_atom_site_aniso_U_12
Ta 0.00947(3) 0.00704(3) 0.00875(3) -0.00043(2) -0.00040(2) 0.00074(2)
P 0.0119(2) 0.00894(19) 0.01187(19) 0.00044(15) 0.00041(16) 0.00100(16)
Si1 0.0124(2) 0.0120(2) 0.0118(2) 0.00027(18) 0.00064(18) 0.00081(18)
Si2 0.0127(2) 0.0106(2) 0.0109(2) -0.00150(18) 0.00008(17) 0.00111(18)
Si3 0.0122(2) 0.0146(2) 0.0152(2) 0.0009(2) -0.00288(19) 0.00210(19)
Si4 0.0145(2) 0.0074(2) 0.0156(2) -0.00120(18) 0.00001(19) 0.00025(18)
N1 0.0117(7) 0.0095(7) 0.0131(7) -0.0009(5) 0.0003(5) 0.0018(5)
N2 0.0153(7) 0.0081(6) 0.0115(7) 0.0004(5) 0.0006(5) 0.0006(5)
N3 0.0122(7) 0.0113(7) 0.0117(7) -0.0009(5) -0.0013(5) -0.0003(5)
N4 0.0132(7) 0.0100(7) 0.0135(7) -0.0008(5) -0.0006(6) 0.0003(6)
C1 0.0164(8) 0.0107(8) 0.0190(9) 0.0003(7) 0.0022(7) -0.0008(7)
C2 0.0168(8) 0.0101(8) 0.0161(8) -0.0008(7) 0.0003(7) 0.0028(6)
C3 0.0156(8) 0.0141(9) 0.0148(8) 0.0025(7) -0.0010(7) 0.0039(7)
C4 0.0148(9) 0.0201(10) 0.0202(9) -0.0001(8) 0.0040(7) -0.0008(7)
C5 0.0324(12) 0.0261(11) 0.0131(9) 0.0006(8) -0.0040(8) 0.0058(9)
C6 0.0141(8) 0.0104(8) 0.0181(9) 0.0001(7) 0.0047(7) 0.0018(7)
C7 0.0240(10) 0.0183(10) 0.0271(11) -0.0058(8) 0.0023(9) 0.0044(8)
C8 0.0404(14) 0.0208(11) 0.0332(13) -0.0106(10) 0.0098(11) 0.0048(10)
C9 0.0316(13) 0.0176(10) 0.0437(15) 0.0037(10) 0.0185(11) 0.0106(9)
C10 0.0236(11) 0.0248(11) 0.0377(13) 0.0094(10) 0.0054(9) 0.0133(9)
C11 0.0183(9) 0.0195(10) 0.0248(10) 0.0015(8) -0.0014(8) 0.0050(8)
C12 0.0262(10) 0.0187(10) 0.0160(9) -0.0034(7) 0.0054(8) 0.0014(8)
C13 0.0170(9) 0.0211(10) 0.0228(10) 0.0021(8) -0.0047(7) -0.0031(8)
C14 0.0235(10) 0.0113(8) 0.0090(8) 0.0000(6) 0.0009(7) -0.0008(7)
C15 0.0300(11) 0.0158(9) 0.0155(9) 0.0001(7) -0.0061(8) 0.0040(8)
C16 0.0516(15) 0.0187(10) 0.0185(10) 0.0031(8) -0.0132(10) 0.0043(10)
C17 0.0707(19) 0.0170(10) 0.0140(10) 0.0041(8) -0.0008(11) -0.0061(11)
C18 0.0509(16) 0.0222(11) 0.0177(10) -0.0006(9) 0.0109(10) -0.0104(11)
C19 0.0283(11) 0.0171(10) 0.0197(10) -0.0010(8) 0.0056(8) -0.0043(8)
C20 0.0251(11) 0.0275(12) 0.0262(11) 0.0016(9) -0.0132(9) 0.0032(9)
C21 0.0155(9) 0.0190(10) 0.0275(11) -0.0025(8) 0.0046(8) -0.0004(7)
C22 0.0120(8) 0.0143(8) 0.0151(8) -0.0014(7) -0.0031(7) 0.0002(7)
C23 0.0164(9) 0.0196(10) 0.0256(10) 0.0013(8) 0.0023(8) -0.0028(7)
C24 0.0206(11) 0.0238(12) 0.0514(16) 0.0050(11) -0.0016(10) -0.0064(9)
C25 0.0261(12) 0.0206(11) 0.0608(18) -0.0056(12) -0.0195(12) -0.0055(9)
C26 0.0428(15) 0.0282(13) 0.0324(13) -0.0116(10) -0.0186(11) 0.0003(11)
C27 0.0304(12) 0.0253(11) 0.0177(10) -0.0055(8) -0.0043(8) 0.0001(9)
C28 0.0322(12) 0.0180(10) 0.0250(11) -0.0086(8) -0.0033(9) -0.0012(9)
C29 0.0191(9) 0.0157(9) 0.0262(11) 0.0023(8) -0.0006(8) 0.0039(7)
C30 0.0214(10) 0.0130(9) 0.0300(11) 0.0002(8) 0.0053(8) -0.0018(7)

loop_
_atom_type_symbol
_atom_type_description
_atom_type_scat_dispersion_real
_atom_type_scat_dispersion_imag
_atom_type_scat_source
C C 0.0033 0.0016 'International Tables Vol C Tables 4.2.6.8 and 6.1.1.4'
H H 0.0000 0.0000 'International Tables Vol C Tables 4.2.6.8 and 6.1.1.4'
N N 0.0061 0.0033 'International Tables Vol C Tables 4.2.6.8 and 6.1.1.4'
P P 0.1023 0.0942 'International Tables Vol C Tables 4.2.6.8 and 6.1.1.4'
Si Si 0.0817 0.0704 'International Tables Vol C Tables 4.2.6.8 and 6.1.1.4'
Ta Ta -0.7052 6.5227 'International Tables Vol C Tables 4.2.6.8 and 6.1.1.4'

loop_
_geom_angle_atom_site_label_1
_geom_angle_atom_site_label_2
_geom_angle_atom_site_label_3
_geom_angle
N1 Ta P 78.93(4)
N1 Ta N2 118.29(6)
N2 Ta P 78.88(4)
N3 Ta P 79.82(4)
N3 Ta N1 115.89(6)
N3 Ta N2 115.54(6)
N4 Ta P 179.04(5)
N4 Ta N1 100.17(7)
N4 Ta N2 101.33(7)
N4 Ta N3 100.90(7)
C1 P Ta 108.57(6)
C1 P C2 110.24(9)
C1 P C3 111.05(9)
C2 P Ta 109.47(6)
C3 P Ta 107.76(7)
C3 P C2 109.70(9)
N1 Si1 C1 106.70(8)
N1 Si1 C4 111.93(9)
N1 Si1 C5 110.12(10)
C4 Si1 C1 108.54(9)
C5 Si1 C1 110.78(10)
C5 Si1 C4 108.77(10)
N2 Si2 C2 107.73(8)
N2 Si2 C12 112.46(9)
N2 Si2 C13 109.43(9)
C12 Si2 C2 108.33(9)
C13 Si2 C2 109.42(9)
C13 Si2 C12 109.43(10)
N3 Si3 C3 106.67(8)
N3 Si3 C20 112.12(10)
N3 Si3 C21 108.37(9)
C20 Si3 C3 108.87(10)
C20 Si3 C21 109.86(11)
C21 Si3 C3 110.90(9)
N4 Si4 C28 110.24(9)
N4 Si4 C29 110.02(9)
N4 Si4 C30 109.42(9)
C29 Si4 C28 109.81(11)
C30 Si4 C28 108.58(11)
C30 Si4 C29 108.73(10)
Si1 N1 Ta 128.97(8)
C6 N1 Ta 118.92(12)
C6 N1 Si1 110.97(12)
Si2 N2 Ta 129.06(8)
C14 N2 Ta 118.07(12)
C14 N2 Si2 111.88(12)
Si3 N3 Ta 125.28(8)
C22 N3 Ta 120.38(12)
C22 N3 Si3 112.34(12)
Si4 N4 Ta 178.71(10)
P C1 Si1 106.75(10)
P C1 H1A 110.4
P C1 H1B 110.4
Si1 C1 H1A 110.4
Si1 C1 H1B 110.4
H1A C1 H1B 108.6
P C2 Si2 106.65(9)
P C2 H2A 110.4
P C2 H2B 110.4
Si2 C2 H2A 110.4
Si2 C2 H2B 110.4
H2A C2 H2B 108.6
P C3 Si3 104.71(10)
P C3 H3A 110.8
P C3 H3B 110.8
Si3 C3 H3A 110.8
Si3 C3 H3B 110.8
H3A C3 H3B 108.9
Si1 C4 H4A 109.5
Si1 C4 H4B 109.5
Si1 C4 H4C 109.5
H4A C4 H4B 109.5
H4A C4 H4C 109.5
H4B C4 H4C 109.5
Si1 C5 H5A 109.5
Si1 C5 H5B 109.5
Si1 C5 H5C 109.5
H5A C5 H5B 109.5
H5A C5 H5C 109.5
H5B C5 H5C 109.5
C7 C6 N1 121.39(18)
C11 C6 N1 120.30(18)
C11 C6 C7 118.30(19)
C6 C7 H7 119.8
C6 C7 C8 120.4(2)
C8 C7 H7 119.8
C7 C8 H8 119.7
C9 C8 C7 120.7(2)
C9 C8 H8 119.7
C8 C9 H9 120.5
C10 C9 C8 118.9(2)
C10 C9 H9 120.5
C9 C10 H10 119.6
C9 C10 C11 120.9(2)
C11 C10 H10 119.6
C6 C11 H11 119.6
C10 C11 C6 120.8(2)
C10 C11 H11 119.6
Si2 C12 H12A 109.5
Si2 C12 H12B 109.5
Si2 C12 H12C 109.5
H12A C12 H12B 109.5
H12A C12 H12C 109.5
H12B C12 H12C 109.5
Si2 C13 H13A 109.5
Si2 C13 H13B 109.5
Si2 C13 H13C 109.5
H13A C13 H13B 109.5
H13A C13 H13C 109.5
H13B C13 H13C 109.5
C15 C14 N2 121.10(18)
C15 C14 C19 118.36(19)
C19 C14 N2 120.53(18)
C14 C15 H15 119.6
C16 C15 C14 120.8(2)
C16 C15 H15 119.6
C15 C16 H16 119.8
C17 C16 C15 120.4(2)
C17 C16 H16 119.8
C16 C17 H17 120.2
C16 C17 C18 119.5(2)
C18 C17 H17 120.2
C17 C18 H18 119.8
C17 C18 C19 120.4(2)
C19 C18 H18 119.8
C14 C19 H19 119.8
C18 C19 C14 120.4(2)
C18 C19 H19 119.8
Si3 C20 H20A 109.5
Si3 C20 H20B 109.5
Si3 C20 H20C 109.5
H20A C20 H20B 109.5
H20A C20 H20C 109.5
H20B C20 H20C 109.5
Si3 C21 H21A 109.5
Si3 C21 H21B 109.5
Si3 C21 H21C 109.5
H21A C21 H21B 109.5
H21A C21 H21C 109.5
H21B C21 H21C 109.5
C23 C22 N3 120.84(18)
C23 C22 C27 118.40(19)
C27 C22 N3 120.73(18)
C22 C23 H23 119.5
C22 C23 C24 120.9(2)
C24 C23 H23 119.5
C23 C24 H24 120.0
C25 C24 C23 120.0(2)
C25 C24 H24 120.0
C24 C25 H25 120.2
C26 C25 C24 119.6(2)
C26 C25 H25 120.2
C25 C26 H26 119.7
C25 C26 C27 120.7(2)
C27 C26 H26 119.7
C22 C27 H27 119.8
C26 C27 C22 120.4(2)
C26 C27 H27 119.8
Si4 C28 H28A 109.5
Si4 C28 H28B 109.5
Si4 C28 H28C 109.5
H28A C28 H28B 109.5
H28A C28 H28C 109.5
H28B C28 H28C 109.5
Si4 C29 H29A 109.5
Si4 C29 H29B 109.5
Si4 C29 H29C 109.5
H29A C29 H29B 109.5
H29A C29 H29C 109.5
H29B C29 H29C 109.5
Si4 C30 H30A 109.5
Si4 C30 H30B 109.5
Si4 C30 H30C 109.5
H30A C30 H30B 109.5
H30A C30 H30C 109.5
H30B C30 H30C 109.5

loop_
_geom_bond_atom_site_label_1
_geom_bond_atom_site_label_2
_geom_bond_distance
Ta P 2.7109(5)
Ta N1 2.0473(16)
Ta N2 2.0551(15)
Ta N3 2.0453(16)
Ta N4 1.7999(16)
P C1 1.810(2)
P C2 1.819(2)
P C3 1.8140(19)
Si1 N1 1.7602(16)
Si1 C1 1.884(2)
Si1 C4 1.866(2)
Si1 C5 1.856(2)
Si2 N2 1.7624(16)
Si2 C2 1.886(2)
Si2 C12 1.866(2)
Si2 C13 1.863(2)
Si3 N3 1.7585(16)
Si3 C3 1.892(2)
Si3 C20 1.858(2)
Si3 C21 1.869(2)
Si4 N4 1.7284(17)
Si4 C28 1.870(2)
Si4 C29 1.868(2)
Si4 C30 1.867(2)
N1 C6 1.436(2)
N2 C14 1.441(2)
N3 C22 1.436(2)
C1 H1A 0.9900
C1 H1B 0.9900
C2 H2A 0.9900
C2 H2B 0.9900
C3 H3A 0.9900
C3 H3B 0.9900
C4 H4A 0.9800
C4 H4B 0.9800
C4 H4C 0.9800
C5 H5A 0.9800
C5 H5B 0.9800
C5 H5C 0.9800
C6 C7 1.392(3)
C6 C11 1.392(3)
C7 H7 0.9500
C7 C8 1.398(3)
C8 H8 0.9500
C8 C9 1.382(4)
C9 H9 0.9500
C9 C10 1.379(4)
C10 H10 0.9500
C10 C11 1.386(3)
C11 H11 0.9500
C12 H12A 0.9800
C12 H12B 0.9800
C12 H12C 0.9800
C13 H13A 0.9800
C13 H13B 0.9800
C13 H13C 0.9800
C14 C15 1.397(3)
C14 C19 1.401(3)
C15 H15 0.9500
C15 C16 1.390(3)
C16 H16 0.9500
C16 C17 1.381(4)
C17 H17 0.9500
C17 C18 1.388(4)
C18 H18 0.9500
C18 C19 1.394(3)
C19 H19 0.9500
C20 H20A 0.9800
C20 H20B 0.9800
C20 H20C 0.9800
C21 H21A 0.9800
C21 H21B 0.9800
C21 H21C 0.9800
C22 C23 1.392(3)
C22 C27 1.394(3)
C23 H23 0.9500
C23 C24 1.394(3)
C24 H24 0.9500
C24 C25 1.383(4)
C25 H25 0.9500
C25 C26 1.379(4)
C26 H26 0.9500
C26 C27 1.394(3)
C27 H27 0.9500
C28 H28A 0.9800
C28 H28B 0.9800
C28 H28C 0.9800
C29 H29A 0.9800
C29 H29B 0.9800
C29 H29C 0.9800
C30 H30A 0.9800
C30 H30B 0.9800
C30 H30C 0.9800

loop_
_geom_torsion_atom_site_label_1
_geom_torsion_atom_site_label_2
_geom_torsion_atom_site_label_3
_geom_torsion_atom_site_label_4
_geom_torsion
Ta P C1 Si1 25.30(11)
Ta P C2 Si2 22.21(10)
Ta P C3 Si3 28.19(10)
Ta N1 C6 C7 79.3(2)
Ta N1 C6 C11 -102.12(19)
Ta N2 C14 C15 75.4(2)
Ta N2 C14 C19 -105.13(18)
Ta N3 C22 C23 77.6(2)
Ta N3 C22 C27 -104.54(19)
Si1 N1 C6 C7 -89.6(2)
Si1 N1 C6 C11 89.0(2)
Si2 N2 C14 C15 -94.20(19)
Si2 N2 C14 C19 85.2(2)
Si3 N3 C22 C23 -87.1(2)
Si3 N3 C22 C27 90.8(2)
N1 Si1 C1 P -32.71(12)
N1 C6 C7 C8 177.8(2)
N1 C6 C11 C10 -177.2(2)
N2 Si2 C2 P -29.42(12)
N2 C14 C15 C16 179.79(19)
N2 C14 C19 C18 -179.22(19)
N3 Si3 C3 P -40.34(11)
N3 C22 C23 C24 177.3(2)
N3 C22 C27 C26 -177.2(2)
C1 P C2 Si2 -97.16(11)
C1 P C3 Si3 146.98(9)
C1 Si1 N1 Ta 31.07(13)
C1 Si1 N1 C6 -161.50(13)
C2 P C1 Si1 145.21(10)
C2 P C3 Si3 -90.92(11)
C2 Si2 N2 Ta 28.96(13)
C2 Si2 N2 C14 -162.82(13)
C3 P C1 Si1 -93.00(11)
C3 P C2 Si2 140.26(10)
C3 Si3 N3 Ta 41.12(12)
C3 Si3 N3 C22 -155.06(13)
C4 Si1 N1 Ta 149.66(11)
C4 Si1 N1 C6 -42.91(16)
C4 Si1 C1 P -153.50(10)
C5 Si1 N1 Ta -89.22(13)
C5 Si1 N1 C6 78.21(15)
C5 Si1 C1 P 87.16(13)
C6 C7 C8 C9 -0.3(4)
C7 C6 C11 C10 1.4(3)
C7 C8 C9 C10 0.8(4)
C8 C9 C10 C11 -0.3(4)
C9 C10 C11 C6 -0.9(4)
C11 C6 C7 C8 -0.9(3)
C12 Si2 N2 Ta 148.26(11)
C12 Si2 N2 C14 -43.52(16)
C12 Si2 C2 P -151.32(10)
C13 Si2 N2 Ta -89.91(13)
C13 Si2 N2 C14 78.31(15)
C13 Si2 C2 P 89.46(12)
C14 C15 C16 C17 -0.5(3)
C15 C14 C19 C18 0.2(3)
C15 C16 C17 C18 0.2(4)
C16 C17 C18 C19 0.4(4)
C17 C18 C19 C14 -0.6(3)
C19 C14 C15 C16 0.4(3)
C20 Si3 N3 Ta 160.22(11)
C20 Si3 N3 C22 -35.97(16)
C20 Si3 C3 P -161.53(11)
C21 Si3 N3 Ta -78.35(12)
C21 Si3 N3 C22 85.46(15)
C21 Si3 C3 P 77.48(12)
C22 C23 C24 C25 -0.1(4)
C23 C22 C27 C26 0.7(3)
C23 C24 C25 C26 0.8(4)
C24 C25 C26 C27 -0.7(4)
C25 C26 C27 C22 0.0(4)
C27 C22 C23 C24 -0.7(3)
